data_7035468
loop_
_publ_author_name
'Chen, Ming'
'Tang, Xiao-Yan'
'Yang, Shui-Ping'
'Li, Huan-Huan'
'Zhao, Hai-Qing'
'Jiang, Zhi-Hong'
'Chen, Jin-Xiang'
'Chen, Wen-Hua'

_publ_section_title
;
 Five water-soluble zwitterionic copper(ii)-carboxylate polymers: role of
 dipyridyl coligands in enhancing the DNA-binding, cleaving and anticancer
 activities.
;
_journal_issue 29
_journal_name_full 'Dalton transactions (Cambridge, England : 2003)'
_journal_page_first 13369
_journal_page_last 13377
_journal_paper_doi 10.1039/c5dt01648g
_journal_volume 44
_journal_year 2015
_chemical_formula_moiety 'C18 H16 Cu3 N2 O16, H2 O'
_chemical_formula_sum 'C18 H18 Cu3 N2 O17'
_chemical_formula_weight 724.96
_space_group_IT_number 2
_symmetry_cell_setting triclinic
_symmetry_space_group_name_Hall '-P 1'
_symmetry_space_group_name_H-M 'P -1'
_atom_sites_solution_hydrogens geom
_atom_sites_solution_primary direct
_atom_sites_solution_secondary difmap
_audit_creation_method SHELXL-97
_audit_update_record
;
2015-06-02 deposited with the CCDC.
2015-06-17 downloaded from the CCDC.
;
_cell_angle_alpha 95.3540(10)
_cell_angle_beta 95.6380(10)
_cell_angle_gamma 112.3110(10)
_cell_formula_units_Z 2
_cell_length_a 8.5827(3)
_cell_length_b 10.6301(4)
_cell_length_c 13.4395(5)
_cell_measurement_reflns_used 9072
_cell_measurement_temperature 296(2)
_cell_measurement_theta_max 29.73
_cell_measurement_theta_min 2.41
_cell_volume 1117.45(7)
_computing_cell_refinement 'ApexII (Bruker, 2011)'
_computing_data_collection 'ApexII (Bruker, 2011)'
_computing_data_reduction 'ApexII (Bruker, 2011)'
_computing_molecular_graphics 'Diamond 3.2f (Crystal Impact GbR, 1997-2010)'
_computing_publication_material 'publCIF (Westrip, 2010)'
_computing_structure_refinement 'SHELXL-97 (Sheldrick, 2008)'
_computing_structure_solution 'SHELXS-97 (Sheldrick, 2008)'
_diffrn_ambient_temperature 296(2)
_diffrn_measured_fraction_theta_full 0.999
_diffrn_measured_fraction_theta_max 0.999
_diffrn_measurement_device_type 'Bruker ApexII'
_diffrn_measurement_method 'phi and omega scans'
_diffrn_radiation_monochromator graphite
_diffrn_radiation_source 'fine-focus sealed tube'
_diffrn_radiation_type MoK\a
_diffrn_radiation_wavelength 0.71073
_diffrn_reflns_av_R_equivalents 0.0232
_diffrn_reflns_av_unetI/netI 0.0259
_diffrn_reflns_limit_h_max 10
_diffrn_reflns_limit_h_min -11
_diffrn_reflns_limit_k_max 14
_diffrn_reflns_limit_k_min -14
_diffrn_reflns_limit_l_max 18
_diffrn_reflns_limit_l_min -18
_diffrn_reflns_number 21401
_diffrn_reflns_theta_full 29.13
_diffrn_reflns_theta_max 29.13
_diffrn_reflns_theta_min 2.09
_diffrn_standards_decay_% 0
_diffrn_standards_interval_count 0
_diffrn_standards_interval_time 0
_diffrn_standards_number 0
_exptl_absorpt_coefficient_mu 2.926
_exptl_absorpt_correction_T_max 0.8440
_exptl_absorpt_correction_T_min 0.3873
_exptl_absorpt_correction_type multi-scan
_exptl_absorpt_process_details 'SADABS, (Sheldrick 2008)'
_exptl_crystal_colour blue
_exptl_crystal_density_diffrn 2.155
_exptl_crystal_density_method 'not measured'
_exptl_crystal_description prism
_exptl_crystal_F_000 726
_exptl_crystal_size_max 0.40
_exptl_crystal_size_mid 0.14
_exptl_crystal_size_min 0.06
_refine_diff_density_max 0.666
_refine_diff_density_min -0.730
_refine_diff_density_rms 0.084
_refine_ls_extinction_method none
_refine_ls_goodness_of_fit_ref 1.050
_refine_ls_hydrogen_treatment mixed
_refine_ls_matrix_type full
_refine_ls_number_parameters 387
_refine_ls_number_reflns 6027
_refine_ls_number_restraints 31
_refine_ls_restrained_S_all 1.051
_refine_ls_R_factor_all 0.0382
_refine_ls_R_factor_gt 0.0303
_refine_ls_shift/su_max 0.001
_refine_ls_shift/su_mean 0.000
_refine_ls_structure_factor_coef Fsqd
_refine_ls_weighting_details 'calc w=1/[\s^2^(Fo^2^)+(0.0409P)^2^+0.8588P] where P=(Fo^2^+2Fc^2^)/3'
_refine_ls_weighting_scheme calc
_refine_ls_wR_factor_gt 0.0797
_refine_ls_wR_factor_ref 0.0833
_reflns_number_gt 5167
_reflns_number_total 6027
_reflns_threshold_expression >2sigma(I)
_cod_data_source_file c5dt01648g2.cif
_cod_data_source_block Cpx1
_cod_depositor_comments 'Adding full bibliography for 7035468--7035472.cif.'
_cod_original_sg_symbol_H-M P-1
_cod_database_code 7035468
_publcif_datablock.id {ca4ab78e-a65b-4f65-a499-6ab46f929d01}

loop_
_symmetry_equiv_pos_as_xyz
'x, y, z'
'-x, -y, -z'

loop_
_atom_site_label
_atom_site_type_symbol
_atom_site_fract_x
_atom_site_fract_y
_atom_site_fract_z
_atom_site_U_iso_or_equiv
_atom_site_adp_type
_atom_site_occupancy
_atom_site_symmetry_multiplicity
_atom_site_calc_flag
_atom_site_refinement_flags
Cu1 Cu 0.48041(3) 0.45401(3) 0.35623(2) 0.02242(8) Uani 1 1 d .
Cu2 Cu 0.57705(3) 0.26796(3) 0.53110(2) 0.02116(8) Uani 1 1 d .
Cu3 Cu 0.64920(3) 0.10599(3) 0.72765(2) 0.02171(8) Uani 1 1 d .
O1W O 0.3744(3) 0.4723(2) 0.2264(2) 0.0623(8) Uani 1 1 d D
H1W1 H 0.286(3) 0.411(3) 0.202(3) 0.075 Uiso 1 1 d D
H2W1 H 0.406(5) 0.544(2) 0.204(3) 0.075 Uiso 1 1 d D
O1 O 0.34956(19) 0.15352(17) 0.45297(13) 0.0256(3) Uani 1 1 d .
O2W O 0.7809(2) 0.0861(2) 0.84692(14) 0.0339(4) Uani 1 1 d D
H1W2 H 0.794(4) 0.151(2) 0.889(2) 0.041 Uiso 1 1 d D
H2W2 H 0.738(4) 0.021(2) 0.877(2) 0.041 Uiso 1 1 d D
O2 O 0.2952(2) 0.27669(18) 0.33727(14) 0.0327(4) Uani 1 1 d .
O3 O -0.3008(3) -0.1275(2) -0.05312(15) 0.0465(5) Uani 1 1 d .
O3W O 0.0822(2) 0.3118(2) 0.11038(15) 0.0362(4) Uani 1 1 d D
H1W3 H 0.009(3) 0.331(3) 0.083(2) 0.043 Uiso 1 1 d D
H2W3 H 0.118(4) 0.280(3) 0.0662(19) 0.043 Uiso 1 1 d D
O4 O -0.1952(3) -0.2286(2) 0.05667(15) 0.0416(5) Uani 1 1 d .
O5 O -0.3643(2) -0.36396(18) 0.34759(14) 0.0337(4) Uani 1 1 d .
O6 O -0.1318(2) -0.31874(19) 0.45929(14) 0.0299(4) Uani 1 1 d .
O7 O 0.7963(2) 0.3901(2) 0.61070(16) 0.0433(5) Uani 1 1 d .
O8 O 0.8523(2) 0.26832(17) 0.72571(14) 0.0292(4) Uani 1 1 d .
O9 O 1.3995(2) 0.6945(2) 1.12977(14) 0.0404(5) Uani 1 1 d .
O10 O 1.1887(3) 0.6987(3) 1.02126(16) 0.0579(7) Uani 1 1 d .
O11 O 1.4753(2) 0.93331(18) 0.74513(13) 0.0329(4) Uani 1 1 d .
O12 O 1.2960(2) 0.8538(2) 0.59941(14) 0.0380(5) Uani 1 1 d .
O13 O 0.6062(2) 0.4210(2) 0.46411(17) 0.0402(5) Uani 1 1 d D
H13O H 0.696(2) 0.482(2) 0.483(2) 0.044(9) Uiso 1 1 d D
O14 O 0.5372(2) 0.12541(19) 0.60908(15) 0.0352(4) Uani 1 1 d D
H14O H 0.462(3) 0.054(2) 0.586(2) 0.045(10) Uiso 1 1 d D
N1 N -0.1464(2) -0.03103(19) 0.21406(14) 0.0204(4) Uani 1 1 d .
N2 N 1.2743(2) 0.5837(2) 0.86222(15) 0.0225(4) Uani 1 1 d .
C1 C 0.2610(3) 0.1726(2) 0.38152(16) 0.0195(4) Uani 1 1 d .
C2 C 0.0931(3) 0.0573(2) 0.34181(16) 0.0186(4) Uani 1 1 d .
C3 C 0.0267(3) -0.0599(2) 0.38756(16) 0.0186(4) Uani 1 1 d .
H3 H 0.0875 -0.0712 0.4448 0.022 Uiso 1 1 calc R
C4 C -0.1322(3) -0.1601(2) 0.34660(17) 0.0187(4) Uani 1 1 d .
C5 C -0.2170(3) -0.1427(2) 0.25975(17) 0.0213(4) Uani 1 1 d .
H5 H -0.3239 -0.2086 0.2325 0.026 Uiso 1 1 calc R
C6 C 0.0044(3) 0.0686(2) 0.25372(17) 0.0213(4) Uani 1 1 d .
H6 H 0.0497 0.1457 0.2218 0.026 Uiso 1 1 calc R
C7 C -0.2123(3) -0.2915(2) 0.39104(17) 0.0205(4) Uani 1 1 d .
C8 C -0.2330(3) -0.0245(2) 0.11555(18) 0.0262(5) Uani 1 1 d .
H8A H -0.1731 0.0644 0.0950 0.031 Uiso 1 1 calc R
H8B H -0.3478 -0.0330 0.1226 0.031 Uiso 1 1 calc R
C9 C -0.2412(3) -0.1372(3) 0.03334(19) 0.0291(5) Uani 1 1 d .
C10 C 0.8822(3) 0.3723(2) 0.68309(17) 0.0218(4) Uani 1 1 d .
C11 C 1.0463(3) 0.4915(2) 0.72755(17) 0.0208(4) Uani 1 1 d .
C12 C 1.1129(3) 0.6090(2) 0.68215(18) 0.0229(4) Uani 1 1 d .
H12 H 1.0574 0.6178 0.6218 0.027 Uiso 1 1 calc R
C13 C 1.2651(3) 0.7136(2) 0.72923(17) 0.0216(4) Uani 1 1 d .
C14 C 1.3428(3) 0.6984(2) 0.81941(18) 0.0230(4) Uani 1 1 d .
H14 H 1.4439 0.7682 0.8512 0.028 Uiso 1 1 calc R
C15 C 1.1294(3) 0.4806(2) 0.81815(18) 0.0226(4) Uani 1 1 d .
H15 H 1.0846 0.4017 0.8483 0.027 Uiso 1 1 calc R
C16 C 1.3506(3) 0.8445(2) 0.68498(18) 0.0234(4) Uani 1 1 d .
C17 C 1.3544(3) 0.5802(3) 0.96361(19) 0.0283(5) Uani 1 1 d .
H17A H 1.4770 0.6158 0.9658 0.034 Uiso 1 1 calc R
H17B H 1.3164 0.4859 0.9770 0.034 Uiso 1 1 calc R
C18 C 1.3093(3) 0.6657(3) 1.0453(2) 0.0315(5) Uani 1 1 d .

loop_
_atom_site_aniso_label
_atom_site_aniso_U_11
_atom_site_aniso_U_22
_atom_site_aniso_U_33
_atom_site_aniso_U_23
_atom_site_aniso_U_13
_atom_site_aniso_U_12
Cu1 0.01782(12) 0.01307(14) 0.02773(16) 0.01071(11) -0.00492(10) -0.00326(10)
Cu2 0.01963(13) 0.01322(14) 0.02168(15) 0.00828(10) -0.00563(10) -0.00270(10)
Cu3 0.01937(13) 0.01514(14) 0.02247(15) 0.00874(11) -0.00297(10) -0.00220(10)
O1W 0.0537(14) 0.0331(12) 0.0625(16) 0.0309(11) -0.0375(12) -0.0190(10)
O1 0.0194(7) 0.0164(8) 0.0303(9) 0.0092(7) -0.0080(6) -0.0034(6)
O2W 0.0379(10) 0.0221(10) 0.0280(10) 0.0110(7) -0.0089(8) -0.0017(8)
O2 0.0293(8) 0.0181(9) 0.0325(10) 0.0136(7) -0.0112(7) -0.0094(7)
O3 0.0628(13) 0.0321(11) 0.0261(10) 0.0065(8) -0.0176(9) 0.0035(10)
O3W 0.0323(10) 0.0419(12) 0.0294(10) 0.0044(9) -0.0039(8) 0.0113(9)
O4 0.0576(13) 0.0387(12) 0.0312(11) 0.0039(9) -0.0014(9) 0.0239(10)
O5 0.0264(8) 0.0207(9) 0.0357(10) 0.0157(8) -0.0127(7) -0.0096(7)
O6 0.0260(8) 0.0239(9) 0.0315(10) 0.0147(7) -0.0041(7) 0.0001(7)
O7 0.0361(10) 0.0250(10) 0.0435(12) 0.0192(9) -0.0226(9) -0.0125(8)
O8 0.0234(8) 0.0181(8) 0.0337(10) 0.0135(7) -0.0057(7) -0.0055(7)
O9 0.0379(10) 0.0445(12) 0.0252(10) 0.0101(9) -0.0123(8) 0.0039(9)
O10 0.0660(15) 0.0792(19) 0.0333(12) -0.0139(11) -0.0235(10) 0.0462(14)
O11 0.0325(9) 0.0213(9) 0.0254(9) 0.0113(7) -0.0067(7) -0.0104(7)
O12 0.0381(10) 0.0271(10) 0.0290(10) 0.0143(8) -0.0093(8) -0.0081(8)
O13 0.0256(9) 0.0217(9) 0.0542(13) 0.0251(9) -0.0175(8) -0.0108(8)
O14 0.0334(9) 0.0176(9) 0.0333(10) 0.0155(8) -0.0154(8) -0.0112(8)
N1 0.0203(8) 0.0148(9) 0.0187(9) 0.0050(7) -0.0048(7) -0.0001(7)
N2 0.0205(8) 0.0161(9) 0.0236(10) 0.0060(7) -0.0045(7) 0.0003(7)
C1 0.0184(9) 0.0128(10) 0.0189(10) 0.0027(8) -0.0012(8) -0.0023(8)
C2 0.0173(9) 0.0118(10) 0.0195(10) 0.0039(8) -0.0003(8) -0.0019(8)
C3 0.0190(9) 0.0156(10) 0.0166(10) 0.0052(8) -0.0016(7) 0.0021(8)
C4 0.0199(9) 0.0110(10) 0.0190(10) 0.0047(8) 0.0011(8) -0.0011(8)
C5 0.0192(9) 0.0149(10) 0.0218(11) 0.0046(8) -0.0032(8) -0.0011(8)
C6 0.0215(10) 0.0134(10) 0.0217(11) 0.0062(8) -0.0016(8) -0.0009(8)
C7 0.0210(9) 0.0129(10) 0.0195(11) 0.0061(8) 0.0000(8) -0.0024(8)
C8 0.0274(11) 0.0194(11) 0.0238(12) 0.0085(9) -0.0093(9) 0.0021(9)
C9 0.0293(11) 0.0228(12) 0.0233(12) 0.0069(9) -0.0045(9) -0.0019(10)
C10 0.0202(9) 0.0151(10) 0.0209(11) 0.0051(8) -0.0025(8) -0.0025(8)
C11 0.0193(9) 0.0141(10) 0.0205(11) 0.0045(8) -0.0012(8) -0.0022(8)
C12 0.0227(10) 0.0171(11) 0.0204(11) 0.0063(9) -0.0034(8) -0.0008(8)
C13 0.0206(10) 0.0143(10) 0.0218(11) 0.0051(8) 0.0004(8) -0.0021(8)
C14 0.0205(10) 0.0145(10) 0.0237(11) 0.0046(8) -0.0028(8) -0.0032(8)
C15 0.0213(10) 0.0136(10) 0.0248(12) 0.0061(9) -0.0027(8) -0.0013(8)
C16 0.0227(10) 0.0157(11) 0.0241(11) 0.0075(9) 0.0013(8) -0.0013(8)
C17 0.0254(11) 0.0219(12) 0.0288(13) 0.0124(10) -0.0105(9) 0.0011(9)
C18 0.0306(12) 0.0281(13) 0.0249(12) 0.0088(10) -0.0099(10) 0.0018(10)

loop_
_atom_type_symbol
_atom_type_description
_atom_type_scat_dispersion_real
_atom_type_scat_dispersion_imag
_atom_type_scat_source
C C 0.0033 0.0016 'International Tables Vol C Tables 4.2.6.8 and 6.1.1.4'
H H 0.0000 0.0000 'International Tables Vol C Tables 4.2.6.8 and 6.1.1.4'
Cu Cu 0.3201 1.2651 'International Tables Vol C Tables 4.2.6.8 and 6.1.1.4'
N N 0.0061 0.0033 'International Tables Vol C Tables 4.2.6.8 and 6.1.1.4'
O O 0.0106 0.0060 'International Tables Vol C Tables 4.2.6.8 and 6.1.1.4'

loop_
_geom_angle_atom_site_label_1
_geom_angle_atom_site_label_2
_geom_angle_atom_site_label_3
_geom_angle
_geom_angle_site_symmetry_1
_geom_angle_site_symmetry_3
O13 Cu1 O5 97.54(7) . 1_665
O13 Cu1 O2 95.82(8) . .
O5 Cu1 O2 166.60(7) 1_665 .
O13 Cu1 O1W 168.16(13) . .
O5 Cu1 O1W 82.72(8) 1_665 .
O2 Cu1 O1W 83.98(8) . .
O14 Cu2 O13 173.16(10) . .
O14 Cu2 O7 95.82(8) . .
O13 Cu2 O7 83.45(8) . .
O14 Cu2 O1 85.90(7) . .
O13 Cu2 O1 94.46(7) . .
O7 Cu2 O1 176.34(8) . .
O14 Cu3 O11 95.81(8) . 1_445
O14 Cu3 O8 94.12(8) . .
O11 Cu3 O8 169.14(8) 1_445 .
O14 Cu3 O2W 175.74(9) . .
O11 Cu3 O2W 86.42(8) 1_445 .
O8 Cu3 O2W 83.40(8) . .
Cu1 O1W H1W1 117(3) . .
Cu1 O1W H2W1 121(3) . .
H1W1 O1W H2W1 121(4) . .
C1 O1 Cu2 133.16(15) . .
Cu3 O2W H1W2 106(2) . .
Cu3 O2W H2W2 119(2) . .
H1W2 O2W H2W2 102(3) . .
C1 O2 Cu1 134.33(15) . .
H1W3 O3W H2W3 106(3) . .
C7 O5 Cu1 132.58(15) . 1_445
C10 O7 Cu2 131.17(16) . .
C10 O8 Cu3 133.68(15) . .
C16 O11 Cu3 132.30(16) . 1_665
Cu1 O13 Cu2 134.00(10) . .
Cu1 O13 H13O 114(3) . .
Cu2 O13 H13O 112(3) . .
Cu3 O14 Cu2 133.62(10) . .
Cu3 O14 H14O 110(3) . .
Cu2 O14 H14O 116(3) . .
C6 N1 C5 121.13(19) . .
C6 N1 C8 120.22(19) . .
C5 N1 C8 118.53(18) . .
C15 N2 C14 121.2(2) . .
C15 N2 C17 120.7(2) . .
C14 N2 C17 117.96(19) . .
O1 C1 O2 128.0(2) . .
O1 C1 C2 116.76(19) . .
O2 C1 C2 115.21(19) . .
C6 C2 C3 119.37(19) . .
C6 C2 C1 117.45(19) . .
C3 C2 C1 123.1(2) . .
C2 C3 C4 119.1(2) . .
C2 C3 H3 120.5 . .
C4 C3 H3 120.5 . .
C5 C4 C3 119.2(2) . .
C5 C4 C7 118.37(19) . .
C3 C4 C7 122.3(2) . .
N1 C5 C4 120.61(19) . .
N1 C5 H5 119.7 . .
C4 C5 H5 119.7 . .
N1 C6 C2 120.5(2) . .
N1 C6 H6 119.8 . .
C2 C6 H6 119.8 . .
O6 C7 O5 127.5(2) . .
O6 C7 C4 120.17(19) . .
O5 C7 C4 112.31(19) . .
N1 C8 C9 112.63(19) . .
N1 C8 H8A 109.1 . .
C9 C8 H8A 109.1 . .
N1 C8 H8B 109.1 . .
C9 C8 H8B 109.1 . .
H8A C8 H8B 107.8 . .
O4 C9 O3 126.5(3) . .
O4 C9 C8 119.3(2) . .
O3 C9 C8 114.2(2) . .
O7 C10 O8 128.8(2) . .
O7 C10 C11 116.9(2) . .
O8 C10 C11 114.4(2) . .
C15 C11 C12 120.1(2) . .
C15 C11 C10 117.1(2) . .
C12 C11 C10 122.7(2) . .
C11 C12 C13 118.4(2) . .
C11 C12 H12 120.8 . .
C13 C12 H12 120.8 . .
C14 C13 C12 119.4(2) . .
C14 C13 C16 118.0(2) . .
C12 C13 C16 122.6(2) . .
N2 C14 C13 120.9(2) . .
N2 C14 H14 119.5 . .
C13 C14 H14 119.5 . .
N2 C15 C11 120.0(2) . .
N2 C15 H15 120.0 . .
C11 C15 H15 120.0 . .
O12 C16 O11 128.0(2) . .
O12 C16 C13 119.3(2) . .
O11 C16 C13 112.7(2) . .
N2 C17 C18 111.24(19) . .
N2 C17 H17A 109.4 . .
C18 C17 H17A 109.4 . .
N2 C17 H17B 109.4 . .
C18 C17 H17B 109.4 . .
H17A C17 H17B 108.0 . .
O10 C18 O9 127.0(3) . .
O10 C18 C17 117.1(2) . .
O9 C18 C17 115.8(2) . .

loop_
_geom_bond_atom_site_label_1
_geom_bond_atom_site_label_2
_geom_bond_distance
_geom_bond_site_symmetry_2
Cu1 O13 1.8615(18) .
Cu1 O5 1.9101(17) 1_665
Cu1 O2 1.9237(17) .
Cu1 O1W 1.949(2) .
Cu2 O14 1.8667(18) .
Cu2 O13 1.8786(18) .
Cu2 O7 1.9653(18) .
Cu2 O1 1.9874(15) .
Cu3 O14 1.8484(18) .
Cu3 O11 1.9291(17) 1_445
Cu3 O8 1.9366(16) .
Cu3 O2W 1.9441(19) .
O1W H1W1 0.805(13) .
O1W H2W1 0.804(13) .
O1 C1 1.246(3) .
O2W H1W2 0.811(13) .
O2W H2W2 0.816(13) .
O2 C1 1.255(3) .
O3 C9 1.252(3) .
O3W H1W3 0.804(12) .
O3W H2W3 0.803(13) .
O4 C9 1.234(3) .
O5 C7 1.280(3) .
O5 Cu1 1.9101(17) 1_445
O6 C7 1.216(3) .
O7 C10 1.235(3) .
O8 C10 1.244(3) .
O9 C18 1.251(3) .
O10 C18 1.237(3) .
O11 C16 1.269(3) .
O11 Cu3 1.9291(17) 1_665
O12 C16 1.226(3) .
O13 H13O 0.794(13) .
O14 H14O 0.796(13) .
N1 C6 1.341(3) .
N1 C5 1.347(3) .
N1 C8 1.474(3) .
N2 C15 1.341(3) .
N2 C14 1.347(3) .
N2 C17 1.475(3) .
C1 C2 1.500(3) .
C2 C6 1.383(3) .
C2 C3 1.388(3) .
C3 C4 1.392(3) .
C3 H3 0.9300 .
C4 C5 1.379(3) .
C4 C7 1.513(3) .
C5 H5 0.9300 .
C6 H6 0.9300 .
C8 C9 1.527(4) .
C8 H8A 0.9700 .
C8 H8B 0.9700 .
C10 C11 1.511(3) .
C11 C15 1.387(3) .
C11 C12 1.389(3) .
C12 C13 1.395(3) .
C12 H12 0.9300 .
C13 C14 1.378(3) .
C13 C16 1.514(3) .
C14 H14 0.9300 .
C15 H15 0.9300 .
C17 C18 1.532(4) .
C17 H17A 0.9700 .
C17 H17B 0.9700 .

loop_
_publcif_info_exptl_table_extra_item
sin_theta_over_lambda_max
